data_4003175
loop_
_publ_author_name
'Khatua, Sajal'
'Goswami, Soumyabrata'
'Biswas, Soumava'
'Tomar, Kapil'
'Jena, Himanshu Sekhar'
'Konar, Sanjit'

_publ_section_title
;
 Stable Multiresponsive Luminescent MOF for Colorimetric Detection of
 Small Molecules in Selective and Reversible Manner
;
_journal_issue 15
_journal_name_full 'Chemistry of Materials'
_journal_page_first 5349
_journal_paper_doi 10.1021/acs.chemmater.5b01773
_journal_volume 27
_journal_year 2015
_chemical_formula_moiety '2(C22 H17 Cu I N3 O), C10 N2, C3 N2, 2(C)'
_chemical_formula_sum 'C59 H34 Cu2 I2 N10 O2'
_chemical_formula_weight 1295.86
_space_group_IT_number 15
_space_group_name_Hall '-C 2yc'
_space_group_name_H-M_alt 'C 1 2/c 1'
_symmetry_cell_setting monoclinic
_symmetry_space_group_name_Hall '-C 2yc'
_symmetry_space_group_name_H-M 'C 1 2/c 1'
_atom_sites_solution_hydrogens geom
_atom_sites_solution_primary direct
_atom_sites_solution_secondary difmap
_audit_creation_method SHELXL-97
_cell_angle_alpha 90.00
_cell_angle_beta 114.046(2)
_cell_angle_gamma 90.00
_cell_formula_units_Z 4
_cell_length_a 24.5691(8)
_cell_length_b 12.3170(4)
_cell_length_c 18.0299(6)
_cell_measurement_reflns_used 98
_cell_measurement_temperature 130(2)
_cell_measurement_theta_max 26.67
_cell_measurement_theta_min 2.26
_cell_volume 4982.7(3)
_computing_cell_refinement 'Bruker Kappa Apex'
_computing_data_collection 'Bruker Kappa Apex'
_computing_data_reduction 'Bruker SAINT'
_computing_molecular_graphics 'Bruker SHELXTL'
_computing_publication_material 'Bruker SHELXTL'
_computing_structure_refinement 'SHELXL-97 (Sheldrick, 2008)'
_computing_structure_solution 'SHELXS-97 (Sheldrick, 2008)'
_diffrn_ambient_temperature 130(2)
_diffrn_measured_fraction_theta_full 0.982
_diffrn_measured_fraction_theta_max 0.982
_diffrn_measurement_device_type 'CCD area detector'
_diffrn_measurement_method 'phi omega scans'
_diffrn_radiation_monochromator graphite
_diffrn_radiation_source 'fine-focus sealed tube'
_diffrn_radiation_type MoK\a
_diffrn_radiation_wavelength 0.71073
_diffrn_reflns_av_R_equivalents 0.0000
_diffrn_reflns_av_sigmaI/netI 0.0334
_diffrn_reflns_limit_h_max 26
_diffrn_reflns_limit_h_min -29
_diffrn_reflns_limit_k_max 14
_diffrn_reflns_limit_k_min 0
_diffrn_reflns_limit_l_max 20
_diffrn_reflns_limit_l_min 0
_diffrn_reflns_number 4319
_diffrn_reflns_theta_full 25.00
_diffrn_reflns_theta_max 25.00
_diffrn_reflns_theta_min 1.82
_exptl_absorpt_coefficient_mu 2.150
_exptl_absorpt_correction_T_max 0.773
_exptl_absorpt_correction_T_min 0.686
_exptl_absorpt_correction_type multi-scan
_exptl_absorpt_process_details '(SADABS; Bruker, 2000)'
_exptl_crystal_colour orange
_exptl_crystal_density_diffrn 1.727
_exptl_crystal_density_method 'not measured'
_exptl_crystal_description block
_exptl_crystal_F_000 2552
_exptl_crystal_size_max 0.18
_exptl_crystal_size_mid 0.15
_exptl_crystal_size_min 0.12
_refine_diff_density_max 1.216
_refine_diff_density_min -1.749
_refine_diff_density_rms 0.151
_refine_ls_extinction_method none
_refine_ls_goodness_of_fit_ref 1.011
_refine_ls_hydrogen_treatment mixed
_refine_ls_matrix_type full
_refine_ls_number_parameters 340
_refine_ls_number_reflns 4319
_refine_ls_number_restraints 57
_refine_ls_restrained_S_all 1.025
_refine_ls_R_factor_all 0.0660
_refine_ls_R_factor_gt 0.0523
_refine_ls_shift/su_max 0.520
_refine_ls_shift/su_mean 0.002
_refine_ls_structure_factor_coef Fsqd
_refine_ls_weighting_details 'calc w=1/[\s^2^(Fo^2^)+(0.0919P)^2^+56.7571P] where P=(Fo^2^+2Fc^2^)/3'
_refine_ls_weighting_scheme calc
_refine_ls_wR_factor_gt 0.1382
_refine_ls_wR_factor_ref 0.1578
_reflns_number_gt 3582
_reflns_number_total 4319
_reflns_threshold_expression >2sigma(I)
_cod_data_source_file cm5b01773_si_007.cif
_cod_data_source_block complex_1i
_cod_original_sg_symbol_H-M 'C 2/c'
_cod_database_code 4003175

loop_
_symmetry_equiv_pos_as_xyz
'x, y, z'
'-x, y, -z+1/2'
'x+1/2, y+1/2, z'
'-x+1/2, y+1/2, -z+1/2'
'-x, -y, -z'
'x, -y, z-1/2'
'-x+1/2, -y+1/2, -z'
'x+1/2, -y+1/2, z-1/2'

loop_
_atom_site_label
_atom_site_type_symbol
_atom_site_fract_x
_atom_site_fract_y
_atom_site_fract_z
_atom_site_U_iso_or_equiv
_atom_site_adp_type
_atom_site_occupancy
_atom_site_symmetry_multiplicity
_atom_site_calc_flag
_atom_site_refinement_flags
I1 I -0.041646(17) 0.15168(4) 0.53414(2) 0.03792(18) Uani 1 1 d .
Cu1 Cu 0.00084(3) -0.04931(7) 0.56351(4) 0.0332(2) Uani 1 1 d .
N2 N 0.4297(2) -0.3555(4) 1.0501(3) 0.0326(12) Uani 1 1 d .
N1 N 0.0674(2) -0.0511(5) 0.6761(3) 0.0356(12) Uani 1 1 d .
N3 N 0.2496(2) -0.1145(4) 0.9325(3) 0.0289(11) Uani 1 1 d .
O1 O 0.2925(3) 0.3817(5) 1.2751(3) 0.0583(15) Uani 1 1 d .
C7 C 0.2140(2) 0.0515(5) 0.9664(3) 0.0292(12) Uani 1 1 d U
H7 H 0.1848 0.1051 0.9510 0.035 Uiso 1 1 calc R
C6 C 0.2094(2) -0.0354(5) 0.9144(3) 0.0276(12) Uani 1 1 d U
C8 C 0.2623(2) 0.0577(5) 1.0413(3) 0.0284(12) Uani 1 1 d U
C3 C 0.1586(2) -0.0426(5) 0.8327(3) 0.0282(12) Uani 1 1 d U
C9 C 0.3033(3) -0.0273(5) 1.0609(4) 0.0311(13) Uani 1 1 d U
H9 H 0.3353 -0.0286 1.1114 0.037 Uiso 1 1 calc R
C10 C 0.2965(2) -0.1104(5) 1.0055(4) 0.0301(12) Uani 1 1 d U
C11 C 0.3413(2) -0.1985(5) 1.0228(4) 0.0304(12) Uani 1 1 d U
C16 C 0.2692(3) 0.1470(5) 1.0994(4) 0.0299(12) Uani 1 1 d U
C17 C 0.2213(3) 0.2097(5) 1.0951(4) 0.0339(13) Uani 1 1 d U
H17 H 0.1843 0.1978 1.0529 0.041 Uiso 1 1 calc R
C2 C 0.1603(3) -0.1146(5) 0.7755(4) 0.0342(13) Uani 1 1 d U
H2 H 0.1925 -0.1615 0.7884 0.041 Uiso 1 1 calc R
C4 C 0.1094(3) 0.0252(6) 0.8108(4) 0.0386(15) Uani 1 1 d U
H4 H 0.1056 0.0736 0.8480 0.046 Uiso 1 1 calc R
C5 C 0.0657(3) 0.0188(6) 0.7317(4) 0.0403(16) Uani 1 1 d U
H5 H 0.0334 0.0661 0.7168 0.048 Uiso 1 1 calc R
C15 C 0.3387(3) -0.2707(7) 0.9635(4) 0.0459(18) Uani 1 1 d U
H15 H 0.3073 -0.2673 0.9125 0.055 Uiso 1 1 calc R
C18 C 0.2268(3) 0.2895(6) 1.1517(4) 0.0413(15) Uani 1 1 d U
H18 H 0.1940 0.3311 1.1472 0.050 Uiso 1 1 calc R
C13 C 0.4312(3) -0.2882(6) 1.1086(4) 0.0467(18) Uani 1 1 d U
H13 H 0.4623 -0.2948 1.1597 0.056 Uiso 1 1 calc R
C19 C 0.2818(4) 0.3065(6) 1.2152(4) 0.0439(15) Uani 1 1 d U
C1 C 0.1146(3) -0.1179(6) 0.6991(4) 0.0384(15) Uani 1 1 d U
H1 H 0.1166 -0.1685 0.6620 0.046 Uiso 1 1 calc R
C12 C 0.3889(3) -0.2088(7) 1.0969(4) 0.052(2) Uani 1 1 d U
H12 H 0.3924 -0.1623 1.1393 0.063 Uiso 1 1 calc R
C14 C 0.3825(3) -0.3485(6) 0.9795(4) 0.0465(18) Uani 1 1 d U
H14 H 0.3789 -0.3983 0.9390 0.056 Uiso 1 1 calc R
C20 C 0.3299(4) 0.2465(6) 1.2199(4) 0.0519(19) Uani 1 1 d U
H20 H 0.3669 0.2591 1.2620 0.062 Uiso 1 1 calc R
C21 C 0.3243(3) 0.1680(6) 1.1634(5) 0.0482(18) Uani 1 1 d U
H21 H 0.3576 0.1281 1.1677 0.058 Uiso 1 1 calc R
C22 C 0.2447(5) 0.4531(8) 1.2679(7) 0.078(3) Uani 1 1 d .
H22A H 0.2295 0.4872 1.2155 0.117 Uiso 1 1 calc R
H22B H 0.2590 0.5077 1.3094 0.117 Uiso 1 1 calc R
H22C H 0.2134 0.4123 1.2739 0.117 Uiso 1 1 calc R
N7 N -0.015(5) 0.605(7) 0.174(9) 1.06(14) Uani 1 1 d .
C42 C 0.0000 0.674(2) 0.2500 0.112(6) Uani 1 2 d S
C41 C 0.040(2) 0.581(2) 0.177(3) 0.31(2) Uani 1 1 d U
N8 N 0.0699(15) 0.473(3) 0.066(5) 0.63(8) Uani 1 1 d .
C45 C 0.0672(19) 0.404(2) 0.199(2) 0.241(15) Uani 1 1 d U
C44 C 0.0915(15) 0.536(7) 0.101(2) 0.43(5) Uani 1 1 d .
C43 C 0.078(4) 0.404(6) 0.139(4) 0.56(6) Uani 1 1 d U
C46 C 0.030(4) 0.474(4) 0.237(4) 0.46(5) Uani 1 1 d U
C47 C 0.3695(14) -0.0469(19) 0.988(2) 0.273(14) Uani 1 1 d U
C49 C 0.003(3) 0.479(5) 0.049(4) 0.48(5) Uani 1 1 d U

loop_
_atom_site_aniso_label
_atom_site_aniso_U_11
_atom_site_aniso_U_22
_atom_site_aniso_U_33
_atom_site_aniso_U_23
_atom_site_aniso_U_13
_atom_site_aniso_U_12
I1 0.0307(3) 0.0482(3) 0.0347(3) -0.00303(17) 0.01318(19) -0.00044(16)
Cu1 0.0211(4) 0.0481(5) 0.0254(4) -0.0015(3) 0.0044(3) -0.0073(3)
N2 0.023(2) 0.044(3) 0.027(3) -0.001(2) 0.007(2) 0.005(2)
N1 0.021(2) 0.054(3) 0.025(3) -0.003(2) 0.002(2) 0.001(2)
N3 0.023(2) 0.037(3) 0.025(3) -0.001(2) 0.009(2) -0.001(2)
O1 0.093(4) 0.051(3) 0.041(3) -0.014(2) 0.038(3) -0.012(3)
C7 0.027(3) 0.037(3) 0.021(3) 0.003(2) 0.006(2) -0.001(2)
C6 0.024(3) 0.037(3) 0.018(3) -0.001(2) 0.005(2) -0.004(2)
C8 0.031(3) 0.032(3) 0.021(3) -0.004(2) 0.009(2) -0.005(2)
C3 0.026(3) 0.036(3) 0.022(3) 0.000(2) 0.010(2) 0.000(2)
C9 0.024(3) 0.043(3) 0.022(3) -0.002(2) 0.005(2) 0.001(2)
C10 0.025(3) 0.036(3) 0.026(3) -0.005(2) 0.007(2) 0.002(2)
C11 0.021(3) 0.039(3) 0.029(3) -0.003(2) 0.009(2) 0.003(2)
C16 0.035(3) 0.030(3) 0.025(3) 0.000(2) 0.012(2) -0.004(2)
C17 0.035(3) 0.041(4) 0.029(3) -0.004(3) 0.016(3) -0.004(3)
C2 0.031(3) 0.034(3) 0.028(3) -0.006(3) 0.003(2) 0.005(3)
C4 0.025(3) 0.063(4) 0.025(3) -0.011(3) 0.008(2) 0.002(3)
C5 0.026(3) 0.064(5) 0.028(3) -0.003(3) 0.007(2) 0.014(3)
C15 0.025(3) 0.075(5) 0.025(3) -0.010(3) -0.003(2) 0.022(3)
C18 0.047(3) 0.044(4) 0.041(4) -0.004(3) 0.027(3) 0.000(3)
C13 0.042(4) 0.056(5) 0.029(4) -0.005(3) 0.001(3) 0.012(3)
C19 0.070(4) 0.037(4) 0.031(3) -0.008(3) 0.027(3) -0.010(3)
C1 0.035(3) 0.043(4) 0.028(3) -0.007(3) 0.004(3) 0.006(3)
C12 0.043(4) 0.057(5) 0.039(4) -0.023(3) -0.001(3) 0.017(3)
C14 0.028(3) 0.066(5) 0.038(4) -0.019(3) 0.005(3) 0.011(3)
C20 0.054(4) 0.044(4) 0.038(4) -0.009(3) -0.002(3) 0.001(3)
C21 0.041(4) 0.043(4) 0.044(4) -0.014(3) 0.000(3) 0.004(3)
C22 0.099(7) 0.072(6) 0.096(8) -0.055(6) 0.072(6) -0.035(6)
N7 1.2(2) 0.83(15) 2.0(4) -0.40(19) 1.5(3) -0.22(14)
C42 0.094(13) 0.128(17) 0.119(17) 0.000 0.050(12) 0.000
C41 0.33(5) 0.115(16) 0.31(4) 0.01(2) -0.04(4) 0.01(2)
N8 0.17(2) 0.16(2) 1.11(17) 0.15(5) -0.20(5) -0.05(2)
C45 0.41(5) 0.113(14) 0.28(3) 0.009(19) 0.23(3) 0.04(2)
C44 0.17(3) 1.02(15) 0.11(2) 0.13(5) 0.060(19) 0.04(6)
C43 0.96(14) 0.53(8) 0.35(6) 0.25(6) 0.45(7) 0.53(10)
C46 0.75(13) 0.36(6) 0.49(7) 0.19(6) 0.48(9) 0.32(8)
C47 0.29(3) 0.146(13) 0.45(4) 0.110(18) 0.22(3) -0.046(19)
C49 0.48(7) 0.36(6) 0.43(7) 0.18(6) 0.02(6) -0.21(6)

loop_
_atom_type_symbol
_atom_type_description
_atom_type_scat_dispersion_real
_atom_type_scat_dispersion_imag
_atom_type_scat_source
C C 0.0033 0.0016 'International Tables Vol C Tables 4.2.6.8 and 6.1.1.4'
H H 0.0000 0.0000 'International Tables Vol C Tables 4.2.6.8 and 6.1.1.4'
N N 0.0061 0.0033 'International Tables Vol C Tables 4.2.6.8 and 6.1.1.4'
O O 0.0106 0.0060 'International Tables Vol C Tables 4.2.6.8 and 6.1.1.4'
Cu Cu 0.3201 1.2651 'International Tables Vol C Tables 4.2.6.8 and 6.1.1.4'
I I -0.4742 1.8119 'International Tables Vol C Tables 4.2.6.8 and 6.1.1.4'
Cl Cl 0.1484 0.1585 'International Tables Vol C Tables 4.2.6.8 and 6.1.1.4'

loop_
_geom_angle_atom_site_label_1
_geom_angle_atom_site_label_2
_geom_angle_atom_site_label_3
_geom_angle
_geom_angle_site_symmetry_1
_geom_angle_site_symmetry_3
Cu1 I1 Cu1 57.90(3) . 5_556
N1 Cu1 N2 114.6(2) . 8_445
N1 Cu1 Cu1 127.63(16) . 5_556
N2 Cu1 Cu1 117.62(15) 8_445 5_556
N1 Cu1 I1 107.58(17) . .
N2 Cu1 I1 105.37(15) 8_445 .
Cu1 Cu1 I1 61.36(3) 5_556 .
N1 Cu1 I1 106.81(15) . 5_556
N2 Cu1 I1 100.61(16) 8_445 5_556
Cu1 Cu1 I1 60.74(3) 5_556 5_556
I1 Cu1 I1 122.10(3) . 5_556
C13 N2 C14 116.7(5) . .
C13 N2 Cu1 121.3(4) . 8_546
C14 N2 Cu1 121.5(4) . 8_546
C5 N1 C1 116.8(5) . .
C5 N1 Cu1 119.1(4) . .
C1 N1 Cu1 124.1(4) . .
C6 N3 C10 117.6(5) . .
C19 O1 C22 117.4(7) . .
C8 C7 C6 119.8(5) . .
C8 C7 H7 120.1 . .
C6 C7 H7 120.1 . .
N3 C6 C7 123.3(5) . .
N3 C6 C3 115.8(5) . .
C7 C6 C3 120.9(5) . .
C7 C8 C9 116.6(5) . .
C7 C8 C16 122.3(5) . .
C9 C8 C16 121.1(5) . .
C4 C3 C2 117.6(5) . .
C4 C3 C6 121.7(5) . .
C2 C3 C6 120.7(5) . .
C10 C9 C8 120.5(5) . .
C10 C9 H9 119.8 . .
C8 C9 H9 119.8 . .
N3 C10 C9 122.2(5) . .
N3 C10 C11 116.2(5) . .
C9 C10 C11 121.6(5) . .
C12 C11 C15 116.7(6) . .
C12 C11 C10 122.3(6) . .
C15 C11 C10 120.9(5) . .
C12 C11 C47 96.5(11) . .
C15 C11 C47 104.7(12) . .
C10 C11 C47 66.9(9) . .
C17 C16 C21 117.2(6) . .
C17 C16 C8 121.8(5) . .
C21 C16 C8 120.9(6) . .
C16 C17 C18 122.1(6) . .
C16 C17 H17 119.0 . .
C18 C17 H17 119.0 . .
C1 C2 C3 120.6(6) . .
C1 C2 H2 119.7 . .
C3 C2 H2 119.7 . .
C3 C4 C5 118.4(6) . .
C3 C4 H4 120.8 . .
C5 C4 H4 120.8 . .
N1 C5 C4 123.9(6) . .
N1 C5 H5 118.1 . .
C4 C5 H5 118.1 . .
C14 C15 C11 120.1(6) . .
C14 C15 H15 119.9 . .
C11 C15 H15 119.9 . .
C19 C18 C17 119.1(6) . .
C19 C18 H18 120.4 . .
C17 C18 H18 120.4 . .
N2 C13 C12 123.1(6) . .
N2 C13 H13 118.5 . .
C12 C13 H13 118.5 . .
O1 C19 C18 124.4(7) . .
O1 C19 C20 115.8(7) . .
C18 C19 C20 119.7(6) . .
N1 C1 C2 122.7(6) . .
N1 C1 H1 118.6 . .
C2 C1 H1 118.6 . .
C11 C12 C13 120.1(6) . .
C11 C12 H12 119.9 . .
C13 C12 H12 119.9 . .
N2 C14 C15 123.1(6) . .
N2 C14 H14 118.5 . .
C15 C14 H14 118.5 . .
C21 C20 C19 120.9(7) . .
C21 C20 H20 119.5 . .
C19 C20 H20 119.5 . .
C20 C21 C16 120.9(7) . .
C20 C21 H21 119.6 . .
C16 C21 H21 119.6 . .
O1 C22 H22A 109.5 . .
O1 C22 H22B 109.5 . .
H22A C22 H22B 109.5 . .
O1 C22 H22C 109.5 . .
H22A C22 H22C 109.5 . .
H22B C22 H22C 109.5 . .
C42 N7 C41 102(9) . .
N7 C42 N7 112(9) 2 .
N7 C41 C46 80(6) . .
C44 N8 C43 93(7) . .
C44 N8 C49 110(7) . .
C43 N8 C49 87(6) . .
C43 C45 C46 138(4) . .
C45 C43 N8 141(5) . .
C45 C43 C49 104(5) . .
N8 C43 C49 48(3) . .
C45 C46 C46 145(4) . 2
C45 C46 C41 85(3) . .
C46 C46 C41 120(4) 2 .
N8 C49 C43 46(4) . .
N8 C49 C49 81(7) . 5_565
C43 C49 C49 125(8) . 5_565

loop_
_geom_bond_atom_site_label_1
_geom_bond_atom_site_label_2
_geom_bond_distance
_geom_bond_site_symmetry_2
I1 Cu1 2.6548(9) .
I1 Cu1 2.6708(9) 5_556
Cu1 N1 2.022(5) .
Cu1 N2 2.035(5) 8_445
Cu1 Cu1 2.5778(15) 5_556
Cu1 I1 2.6707(9) 5_556
N2 C13 1.330(9) .
N2 C14 1.330(8) .
N2 Cu1 2.035(5) 8_546
N1 C5 1.336(9) .
N1 C1 1.343(8) .
N3 C6 1.329(8) .
N3 C10 1.351(7) .
O1 C19 1.364(8) .
O1 C22 1.430(12) .
C7 C8 1.389(8) .
C7 C6 1.397(9) .
C7 H7 0.9300 .
C6 C3 1.496(7) .
C8 C9 1.394(8) .
C8 C16 1.480(8) .
C3 C4 1.388(9) .
C3 C2 1.374(9) .
C9 C10 1.391(9) .
C9 H9 0.9300 .
C10 C11 1.487(8) .
C11 C12 1.376(9) .
C11 C15 1.371(9) .
C11 C47 2.169(18) .
C16 C17 1.384(9) .
C16 C21 1.400(9) .
C17 C18 1.383(9) .
C17 H17 0.9300 .
C2 C1 1.377(9) .
C2 H2 0.9300 .
C4 C5 1.395(9) .
C4 H4 0.9300 .
C5 H5 0.9300 .
C15 C14 1.382(9) .
C15 H15 0.9300 .
C18 C19 1.386(10) .
C18 H18 0.9300 .
C13 C12 1.380(10) .
C13 H13 0.9300 .
C19 C20 1.367(11) .
C1 H1 0.9300 .
C12 H12 0.9300 .
C14 H14 0.9300 .
C20 C21 1.371(10) .
C20 H20 0.9300 .
C21 H21 0.9300 .
C22 H22A 0.9600 .
C22 H22B 0.9600 .
C22 H22C 0.9600 .
N7 C42 1.53(12) .
N7 C41 1.36(8) .
C42 N7 1.53(12) 2
C41 C46 1.76(6) .
N8 C44 1.00(8) .
N8 C43 1.51(8) .
N8 C49 1.55(9) .
C45 C43 1.21(5) .
C45 C46 1.59(5) .
C43 C49 2.10(9) .
C46 C46 1.75(12) 2
C49 C49 1.81(11) 5_565
